data_2005982
loop_
_publ_author_name
'Chatel, F.'
'Boyer, G.'
'Galy, J. P.'

_publ_contact_author
;
     G. Boyer
     Laboratoire de Valorisation de la Chimie Fine (case 552)
     Facult\'e des Sciences et Techniques de Saint J\'er\^ome
     Avenue Escadrille Normandie Niemen
     13397 Marseille Cedex 20
     France
;
_publ_section_title
;
 5-(<i>p</i>-Tolylamino)benzo-1,3-dioxole
;
_journal_issue 3
_journal_name_full 'Acta Crystallographica Section C'
_journal_page_first 391
_journal_page_last 393
_journal_paper_doi 10.1107/S010827019601267X
_journal_volume 53
_journal_year 1997
_chemical_formula_structural 'C14 H13 N1 O2'
_chemical_formula_sum 'C14 H13 N O2'
_chemical_formula_weight 227.27
_chemical_name_systematic ' ?'
_space_group_crystal_system monoclinic
_space_group_IT_number 15
_space_group_name_Hall '-C 2yc'
_space_group_name_H-M_alt 'C 1 2/c 1'
_atom_type_scat_source IntTabIV
_audit_creation_method from_MolEN_master_file_using_cif_in
_cell_angle_alpha 90.0(2)
_cell_angle_beta 118.69(2)
_cell_angle_gamma 90.0(2)
_cell_formula_units_Z 8
_cell_length_a 19.1860(6)
_cell_length_b 6.4523(4)
_cell_length_c 20.9867(6)
_cell_measurement_reflns_used 25
_cell_measurement_temperature 294
_cell_measurement_theta_max 18
_cell_measurement_theta_min 10
_cell_volume 2279.1(5)
_computing_cell_refinement ' CAD4 (Enraf-Nonius, 1977)'
_computing_data_collection 'CAD4 (Enraf-Nonius, 1977)'
_computing_data_reduction 'PROCESS MolEN (Fair, 1990)'
_computing_molecular_graphics 'ORTEP (Johnson, 1976)'
_computing_publication_material 'CIF VAX MolEN (Fair, 1990)'
_computing_structure_refinement 'LSFM MolEN (Fair, 1990)'
_computing_structure_solution '(MULTAN; Main et al., 1980)'
_diffrn_ambient_temperature 294
_diffrn_measurement_device Enraf_Nonius_CAD4
_diffrn_measurement_method \q/2\q
_diffrn_radiation_type MoK\a
_diffrn_radiation_wavelength 0.71073
_diffrn_reflns_av_R_equivalents 0.019
_diffrn_reflns_limit_h_max 19
_diffrn_reflns_limit_h_min -21
_diffrn_reflns_limit_k_max 7
_diffrn_reflns_limit_k_min 0
_diffrn_reflns_limit_l_max 23
_diffrn_reflns_limit_l_min 0
_diffrn_reflns_number 2034
_diffrn_reflns_theta_max 23.98
_diffrn_reflns_theta_min 2.21
_diffrn_standards_decay_% 1.2
_diffrn_standards_interval_time 60
_diffrn_standards_number 3
_exptl_absorpt_coefficient_mu 0.083
_exptl_absorpt_correction_type none
_exptl_crystal_colour yellow
_exptl_crystal_density_diffrn 1.32
_exptl_crystal_density_meas 1.35
_exptl_crystal_density_method 'flotation in C~2~H~4~Cl~2~ and C~2~H~3~Cl~3~'
_exptl_crystal_description prism
_exptl_crystal_F_000 960
_exptl_crystal_size_max 0.80
_exptl_crystal_size_mid 0.60
_exptl_crystal_size_min 0.40
_refine_diff_density_max 0.07
_refine_diff_density_min -0.09
_refine_ls_extinction_method none
_refine_ls_goodness_of_fit_obs 1.725
_refine_ls_hydrogen_treatment 'H atoms refined with fixed U~iso~'
_refine_ls_matrix_type full
_refine_ls_number_parameters 193
_refine_ls_number_reflns 1299
_refine_ls_number_restraints 13
_refine_ls_R_factor_all 0.079
_refine_ls_R_factor_obs 0.038
_refine_ls_shift/esd_max 0.323
_refine_ls_structure_factor_coef F
_refine_ls_weighting_details 'w = 4F~o~^2^/[\s^2^(F~o~^2^) + 0.0016F~o~^4^]'
_refine_ls_weighting_scheme calc
_refine_ls_wR_factor_obs 0.048
_reflns_number_observed 1299
_reflns_number_total 1793
_reflns_observed_criterion >3\s(I)
_cod_data_source_file cf1111.cif
_cod_data_source_block boyer
_cod_depositor_comments
;
 Updating space group information and adding the symmetry operation list.

 Antanas Vaitkus,
 2018-06-14

The following automatic conversions were performed:

'_refine_ls_weighting_scheme' value '4F~o~^2^/[\s^2^(F~o~^2^) +
0.0016F~o~^4^]' was changed to 'calc'. New tag
'_refine_ls_weighting_details' was created. The value of the new tag
was set to 'w = 4F~o~^2^/[\s^2^(F~o~^2^) + 0.0016F~o~^4^]'.

Automatic conversion script
Id: cif_fix_values 3143 2015-03-26 13:38:13Z robertas 
;
_cod_original_cell_volume 2279(3)
_cod_original_sg_symbol_H-M 'C 2/c'
_cod_original_formula_sum 'C14 H13 N1 O2'
_cod_database_code 2005982

loop_
_space_group_symop_id
_space_group_symop_operation_xyz
1 x,y,z
2 -x,y,-z+1/2
3 -x,-y,-z
4 x,-y,z+1/2
5 x+1/2,y+1/2,z
6 -x+1/2,y+1/2,-z+1/2
7 -x+1/2,-y+1/2,-z
8 x+1/2,-y+1/2,z+1/2

loop_
_atom_site_aniso_label
_atom_site_aniso_U_11
_atom_site_aniso_U_12
_atom_site_aniso_U_13
_atom_site_aniso_U_22
_atom_site_aniso_U_23
_atom_site_aniso_U_33
O1 0.0849(6) 0.0247(6) 0.0382(4) 0.0597(7) 0.0083(5) 0.0469(5)
O2 0.0848(6) 0.0162(6) 0.0482(4) 0.0658(8) 0.0014(6) 0.0585(5)
N 0.0616(7) 0.0091(7) 0.0347(5) 0.0577(9) 0.0146(7) 0.0607(7)
C1 0.0417(7) -0.0032(8) 0.0211(5) 0.054(1) 0.0011(8) 0.0469(7)
C2 0.0488(7) 0.0011(8) 0.0233(5) 0.051(1) -0.0037(7) 0.0413(7)
C3 0.0467(7) -0.0006(8) 0.0216(5) 0.050(1) -0.0015(7) 0.0370(6)
C4 0.0492(7) -0.0021(8) 0.0271(5) 0.053(1) -0.0053(8) 0.0460(7)
C5 0.0561(8) 0.0005(9) 0.0252(5) 0.073(1) 0.0053(8) 0.0425(7)
C6 0.0633(8) 0.0016(9) 0.0322(5) 0.077(1) -0.0042(8) 0.0428(7)
C7 0.0713(9) 0.0084(9) 0.0378(6) 0.056(1) -0.0021(8) 0.0546(8)
C8 0.0408(8) -0.0004(8) 0.0160(6) 0.049(1) 0.0005(8) 0.0485(8)
C9 0.0516(8) -0.0003(8) 0.0265(6) 0.0412(9) 0.0006(8) 0.0618(8)
C10 0.0507(8) -0.0032(9) 0.0255(6) 0.054(1) -0.0013(9) 0.0601(9)
C11 0.0431(8) -0.0008(9) 0.0181(6) 0.053(1) -0.0097(9) 0.0623(9)
C12 0.0533(9) 0.0047(9) 0.0247(8) 0.042(1) -0.003(1) 0.085(1)
C13 0.0515(9) -0.0034(9) 0.0223(7) 0.047(1) 0.0071(9) 0.069(1)
C14 0.060(1) 0.010(1) 0.0327(7) 0.081(1) -0.012(1) 0.086(1)

loop_
_atom_site_label
_atom_site_fract_x
_atom_site_fract_y
_atom_site_fract_z
_atom_site_U_iso_or_equiv
_atom_site_thermal_displace_type
O1 0.73319(7) 0.5557(2) 0.53944(6) 0.0611(4) Uani
O2 0.71392(7) 0.6836(2) 0.63248(6) 0.0640(4) Uani
N 0.88579(8) -0.0387(2) 0.68146(7) 0.0578(5) Uani
C1 0.84641(9) 0.1509(3) 0.67193(8) 0.0477(5) Uani
C2 0.81284(9) 0.2547(3) 0.60489(8) 0.0463(5) Uani
C3 0.77219(9) 0.4324(3) 0.59981(8) 0.0439(5) Uani
C4 0.76124(9) 0.5084(3) 0.65532(8) 0.0476(5) Uani
C5 0.8362(1) 0.2297(3) 0.72823(8) 0.0566(6) Uani
C6 0.7923(1) 0.4082(3) 0.72061(8) 0.0581(6) Uani
C7 0.7007(1) 0.7238(3) 0.56109(9) 0.0575(6) Uani
C8 0.93453(9) -0.1010(3) 0.65268(9) 0.0485(6) Uani
C9 0.9649(1) 0.0320(3) 0.62044(9) 0.0518(6) Uani
C10 1.0148(1) -0.0394(3) 0.59490(9) 0.0553(6) Uani
C11 1.0372(1) -0.2457(3) 0.6008(1) 0.0556(6) Uani
C12 1.0073(1) -0.3765(3) 0.6338(1) 0.0638(7) Uani
C13 0.9563(1) -0.3092(3) 0.6585(1) 0.0586(6) Uani
C14 1.0913(1) -0.3244(4) 0.5732(1) 0.0767(7) Uani
H 0.891(1) -0.116(3) 0.721(1) 0.0507 Uiso
H2 0.818(1) 0.197(3) 0.564(1) 0.0507 Uiso
H5 0.858(1) 0.143(3) 0.7741(9) 0.0507 Uiso
H6 0.785(1) 0.460(3) 0.7604(9) 0.0507 Uiso
H7 0.732(1) 0.852(3) 0.563(1) 0.0507 Uiso
H'7 0.642(1) 0.726(3) 0.528(1) 0.0507 Uiso
H9 0.954(1) 0.176(3) 0.616(1) 0.0507 Uiso
H10 1.036(1) 0.056(3) 0.5710(9) 0.0507 Uiso
H13 0.940(1) -0.402(3) 0.6832(9) 0.0507 Uiso
H12 1.0216(9) -0.519(3) 0.6403(8) 0.0507 Uiso
H14 1.064(1) -0.413(3) 0.5338(9) 0.0507 Uiso
H'14 1.136(1) -0.379(3) 0.6090(9) 0.0507 Uiso
H''14 1.102(1) -0.225(3) 0.5434(9) 0.0507 Uiso

loop_
_geom_angle_atom_site_label_1
_geom_angle_atom_site_label_2
_geom_angle_atom_site_label_3
_geom_angle
C3 O1 C7 105.90(10)
C4 O2 C7 105.70(10)
C1 N C8 128.2(2)
C1 N H 115.0(10)
C8 N H 115.0(10)
N C1 C2 121.1(2)
N C1 C5 119.1(2)
C2 C1 C5 119.7(2)
C1 C2 C3 116.7(2)
C1 C2 H2 120.0(10)
C3 C2 H2 123.0(10)
O1 C3 C2 126.7(2)
O1 C3 C4 109.8(2)
C2 C3 C4 123.4(2)
O2 C4 C3 109.90(10)
O2 C4 C6 129.2(2)
C3 C4 C6 120.8(2)
C1 C5 C6 122.2(2)
C1 C5 H5 116.0(10)
C6 C5 H5 122.0(10)
C4 C6 C5 117.1(2)
C4 C6 H6 122.0(10)
C5 C6 H6 121.0(10)
O1 C7 O2 108.30(10)
O1 C7 H7 107.0(10)
O1 C7 H'7 108.0(10)
O2 C7 H7 108.0(10)
O2 C7 H'7 108.0(10)
H7 C7 H'7 118.0(10)
N C8 C9 124.1(2)
N C8 C13 118.4(2)
C9 C8 C13 117.5(2)
C8 C9 C10 121.1(2)
C8 C9 H9 122.0(10)
C10 C9 H9 117.0(10)
C9 C10 C11 121.8(2)
C9 C10 H10 121.0(10)
C11 C10 H10 117.0(10)
C10 C11 C12 116.6(2)
C10 C11 C14 122.2(2)
C12 C11 C14 121.2(2)
C11 C12 C13 122.5(2)
C11 C12 H12 120.0(10)
C13 C12 H12 117.0(10)
C8 C13 C12 120.5(2)
C8 C13 H13 120.0(10)
C12 C13 H13 120.0(10)
C11 C14 H14 111.0(10)
C11 C14 H'14 112.0(10)
C11 C14 H''14 115.0(10)
H14 C14 H'14 114(2)
H14 C14 H''14 92(2)
H'14 C14 H''14 112(2)

loop_
_geom_bond_atom_site_label_1
_geom_bond_atom_site_label_2
_geom_bond_distance
O1 C3 1.374(2)
O1 C7 1.429(3)
O2 C4 1.383(2)
O2 C7 1.418(2)
N C1 1.401(2)
N C8 1.394(3)
N H 0.93(2)
C1 C2 1.404(2)
C1 C5 1.384(3)
C2 C3 1.362(3)
C2 H2 0.99(2)
C3 C4 1.370(3)
C4 C6 1.366(2)
C5 C6 1.390(3)
C5 H5 1.01(2)
C6 H6 0.97(2)
C7 H7 1.02(2)
C7 H'7 1.01(2)
C8 C9 1.383(3)
C8 C13 1.394(3)
C9 C10 1.383(3)
C9 H9 0.95(2)
C10 C11 1.385(3)
C10 H10 0.99(2)
C11 C12 1.379(3)
C11 C14 1.499(4)
C12 C13 1.378(3)
C12 H12 0.95(2)
C13 H13 0.94(2)
C14 H14 0.93(2)
C14 H'14 0.90(1)
C14 H''14 0.99(2)

loop_
_geom_torsion_atom_site_label_1
_geom_torsion_atom_site_label_2
_geom_torsion_atom_site_label_3
_geom_torsion_atom_site_label_4
_geom_torsion
_geom_torsion_publ_flag
C7 O1 C3 C2 -179.4(2) ?
C7 O1 C3 C4 3.7(2) ?
C3 O1 C7 O2 -6.5(2) ?
C7 O2 C4 C3 -4.5(2) ?
C7 O2 C4 C6 178.4(2) ?
C4 O2 C7 O1 6.7(2) ?
C8 N C1 C2 37.4(3) yes
C8 N C1 C5 -146.8(2) yes
C1 N C8 C9 13.3(3) yes
C1 N C8 C13 -168.7(2) yes
N C1 C2 C3 176.6(2) ?
C5 C1 C2 C3 0.9(2) ?
N C1 C5 C6 -174.8(2) ?
C2 C1 C5 C6 1.1(3) ?
C1 C2 C3 O1 -178.4(2) ?
C1 C2 C3 C4 -1.8(3) ?
O1 C3 C4 O2 0.5(2) ?
O1 C3 C4 C6 177.9(2) ?
C2 C3 C4 O2 -176.5(2) ?
C2 C3 C4 C6 0.8(3) ?
O2 C4 C6 C5 177.9(2) ?
C3 C4 C6 C5 1.1(3) ?
C1 C5 C6 C4 -2.1(3) ?
N C8 C9 C10 178.1(2) ?
C13 C8 C9 C10 0.1(3) ?
N C8 C13 C12 -177.1(2) ?
C9 C8 C13 C12 1.0(3) ?
C8 C9 C10 C11 -0.4(3) ?
C9 C10 C11 C12 -0.3(3) ?
C9 C10 C11 C14 180.0(7) ?
C10 C11 C12 C13 1.4(3) ?
C14 C11 C12 C13 -178.8(2) ?
C11 C12 C13 C8 -1.8(3) ?
